data_4311707
loop_
_publ_author_name
'Dar\'io Rojas'
'Ana Mar\'ia Garc\'ia'
'Andr\'es Vega'
'Yanko Moreno'
'Diego Venegas-Yazigi'
'Mar\'ia Teresa Garland'
'Jorge Manzur'

_publ_contact_author_address
;Departamento de Quimica
Facultad de Ciencias Fisicas y Matematicas
Universidad de Chile
Tupper 2069
Santiago, Chile
;
_publ_contact_author_email jmanzur@dqb.uchile.cl
_publ_contact_author_name 'Jorge Manzur'
_publ_contact_author_phone '(56 2) 6784232'
_publ_section_title
;
 Binuclear Copper(II) Oxidation Products from Copper(I) Complexes with
 Tridentate Ligands. Magnetostructural Characterization
;
_journal_name_full 'Inorganic Chemistry'
_journal_page_first 6324
_journal_page_last 6330
_journal_paper_doi 10.1021/ic049648t
_journal_volume 43
_journal_year 2004
_chemical_formula_sum 'C38.33 H39.33 Cl4 Cu2 N6 O8.33'
_chemical_formula_weight 987.58
_chemical_name_systematic
; 
 ? 
;
_space_group_IT_number 148
_symmetry_cell_setting hexagonal
_symmetry_space_group_name_Hall '-R 3'
_symmetry_space_group_name_H-M 'R -3 :H'
_atom_sites_solution_hydrogens geom
_atom_sites_solution_primary direct
_atom_sites_solution_secondary difmap
_audit_creation_method SHELXL-97
_cell_angle_alpha 90.00
_cell_angle_beta 90.00
_cell_angle_gamma 120.00
_cell_formula_units_Z 9
_cell_length_a 27.9006(19)
_cell_length_b 27.9006(19)
_cell_length_c 14.4587(12)
_cell_measurement_reflns_used 22711
_cell_measurement_temperature 571(2)
_cell_measurement_theta_max 55.089
_cell_measurement_theta_min 4.393
_cell_volume 9747.4(12)
_computing_data_collection 'Bruker SMART (BRUKER 1996)'
_computing_data_reduction 'Bruker SAINTPLUS V6.02 (BRUKER 1997)'
_computing_molecular_graphics 'Bruker SHELXTL V6.10(BRUKER 2000)'
_computing_publication_material 'Bruker SHELXTL V6.10(BRUKER 2000)'
_computing_structure_refinement 'Bruker SHELXTL V6.10(BRUKER 2000)'
_computing_structure_solution 'Bruker SHELXTL V6.10(BRUKER 2000)'
_diffrn_ambient_temperature 571(2)
_diffrn_measured_fraction_theta_full 0.976
_diffrn_measured_fraction_theta_max 0.976
_diffrn_measurement_device_type 'Siemens SMART CCD area detector'
_diffrn_measurement_method 'phi and omega scans'
_diffrn_radiation_monochromator graphite
_diffrn_radiation_source 'fine-focus sealed tube'
_diffrn_radiation_type MoK\a
_diffrn_radiation_wavelength 0.71073
_diffrn_reflns_av_R_equivalents 0.0270
_diffrn_reflns_av_sigmaI/netI 0.0202
_diffrn_reflns_limit_h_max 36
_diffrn_reflns_limit_h_min -34
_diffrn_reflns_limit_k_max 35
_diffrn_reflns_limit_k_min -36
_diffrn_reflns_limit_l_max 18
_diffrn_reflns_limit_l_min -18
_diffrn_reflns_number 23805
_diffrn_reflns_theta_full 27.59
_diffrn_reflns_theta_max 27.59
_diffrn_reflns_theta_min 1.64
_exptl_absorpt_coefficient_mu 1.287
_exptl_absorpt_correction_T_max 0.462
_exptl_absorpt_correction_T_min 0.372
_exptl_absorpt_correction_type empirical
_exptl_absorpt_process_details 'SADABS (Bruker)'
_exptl_crystal_colour 'dark blue'
_exptl_crystal_density_diffrn 1.527
_exptl_crystal_density_method 'not measured'
_exptl_crystal_description Polyhedra
_exptl_crystal_F_000 4573
_exptl_crystal_size_max 0.80
_exptl_crystal_size_mid 0.80
_exptl_crystal_size_min 0.60
_refine_diff_density_max 0.830
_refine_diff_density_min -0.302
_refine_diff_density_rms 0.087
_refine_ls_extinction_method none
_refine_ls_goodness_of_fit_ref 1.050
_refine_ls_hydrogen_treatment mixed
_refine_ls_matrix_type full
_refine_ls_number_parameters 264
_refine_ls_number_reflns 4904
_refine_ls_number_restraints 0
_refine_ls_restrained_S_all 1.050
_refine_ls_R_factor_all 0.0513
_refine_ls_R_factor_gt 0.0412
_refine_ls_shift/su_max 0.002
_refine_ls_shift/su_mean 0.000
_refine_ls_structure_factor_coef Fsqd
_refine_ls_weighting_details 'calc w=1/[\s^2^(Fo^2^)+(0.0857P)^2^+7.4697P] where P=(Fo^2^+2Fc^2^)/3'
_refine_ls_weighting_scheme calc
_refine_ls_wR_factor_gt 0.1235
_refine_ls_wR_factor_ref 0.1318
_reflns_number_gt 4039
_reflns_number_total 4904
_reflns_threshold_expression >2sigma(I)
_cod_data_source_file ic049648tsi20040316_035521_6.cif
_cod_data_source_block DIMER_5
_cod_original_sg_symbol_H-M 'R -3'
_cod_database_code 4311707

loop_
_symmetry_equiv_pos_as_xyz
'x, y, z'
'-y, x-y, z'
'-x+y, -x, z'
'x+2/3, y+1/3, z+1/3'
'-y+2/3, x-y+1/3, z+1/3'
'-x+y+2/3, -x+1/3, z+1/3'
'x+1/3, y+2/3, z+2/3'
'-y+1/3, x-y+2/3, z+2/3'
'-x+y+1/3, -x+2/3, z+2/3'
'-x, -y, -z'
'y, -x+y, -z'
'x-y, x, -z'
'-x+2/3, -y+1/3, -z+1/3'
'y+2/3, -x+y+1/3, -z+1/3'
'x-y+2/3, x+1/3, -z+1/3'
'-x+1/3, -y+2/3, -z+2/3'
'y+1/3, -x+y+2/3, -z+2/3'
'x-y+1/3, x+2/3, -z+2/3'

loop_
_atom_site_label
_atom_site_type_symbol
_atom_site_fract_x
_atom_site_fract_y
_atom_site_fract_z
_atom_site_U_iso_or_equiv
_atom_site_adp_type
_atom_site_occupancy
_atom_site_symmetry_multiplicity
_atom_site_calc_flag
_atom_site_refinement_flags
_atom_site_disorder_assembly
_atom_site_disorder_group
Cu Cu 0.044342(11) 0.562460(12) 0.93946(2) 0.04175(13) Uani 1 1 d . . .
Cl1 Cl -0.03530(3) 0.54212(3) 1.01065(5) 0.05277(18) Uani 1 1 d . . .
N1 N 0.01273(8) 0.53230(8) 0.81624(14) 0.0434(4) Uani 1 1 d . . .
C1 C 0.10529(10) 0.54782(11) 0.79722(18) 0.0482(6) Uani 1 1 d . . .
H1A H 0.1072 0.5163 0.8206 0.058 Uiso 1 1 calc R . .
H1B H 0.1327 0.5649 0.7486 0.058 Uiso 1 1 calc R . .
C2 C 0.04868(10) 0.52893(10) 0.75893(17) 0.0452(5) Uani 1 1 d . . .
C3 C 0.03271(13) 0.50691(12) 0.67047(19) 0.0573(7) Uani 1 1 d . . .
H3 H 0.0575 0.5037 0.6316 0.069 Uiso 1 1 calc R . .
C4 C -0.02009(14) 0.49004(14) 0.6415(2) 0.0669(8) Uani 1 1 d . . .
H4 H -0.0313 0.4756 0.5824 0.080 Uiso 1 1 calc R . .
C5 C -0.05632(13) 0.49446(13) 0.6996(2) 0.0624(7) Uani 1 1 d . . .
H5 H -0.0922 0.4833 0.6806 0.075 Uiso 1 1 calc R . .
C6 C -0.03857(11) 0.51581(12) 0.7870(2) 0.0541(6) Uani 1 1 d . . .
H6 H -0.0631 0.5188 0.8268 0.065 Uiso 1 1 calc R . .
N2 N 0.11736(8) 0.58825(8) 0.87308(14) 0.0431(4) Uani 1 1 d . . .
C10 C 0.14362(11) 0.64671(11) 0.83762(19) 0.0521(6) Uani 1 1 d . . .
H10A H 0.1544 0.6716 0.8901 0.063 Uiso 1 1 calc R . .
H10B H 0.1771 0.6550 0.8042 0.063 Uiso 1 1 calc R . .
C11 C 0.10741(10) 0.65819(10) 0.77522(18) 0.0465(5) Uani 1 1 d . . .
C12 C 0.10924(13) 0.65321(13) 0.68006(19) 0.0579(7) Uani 1 1 d . . .
H12 H 0.1331 0.6425 0.6546 0.070 Uiso 1 1 calc R . .
C13 C 0.07647(15) 0.66379(14) 0.6230(2) 0.0675(8) Uani 1 1 d . . .
H13 H 0.0782 0.6602 0.5594 0.081 Uiso 1 1 calc R . .
C14 C 0.04114(14) 0.67971(14) 0.6592(2) 0.0672(8) Uani 1 1 d . . .
H14 H 0.0187 0.6866 0.6201 0.081 Uiso 1 1 calc R . .
C15 C 0.03889(14) 0.68550(14) 0.7530(2) 0.0670(8) Uani 1 1 d . . .
H15 H 0.0150 0.6964 0.7776 0.080 Uiso 1 1 calc R . .
C16 C 0.07221(13) 0.67513(12) 0.8113(2) 0.0587(7) Uani 1 1 d . . .
H16 H 0.0709 0.6796 0.8748 0.070 Uiso 1 1 calc R . .
N3 N 0.09391(9) 0.59942(9) 1.04679(15) 0.0479(5) Uani 1 1 d . . .
C20 C 0.15472(11) 0.58658(12) 0.94490(19) 0.0516(6) Uani 1 1 d . . .
H20A H 0.1930 0.6094 0.9259 0.062 Uiso 1 1 calc R . .
H20B H 0.1473 0.5489 0.9526 0.062 Uiso 1 1 calc R . .
C21 C 0.14511(11) 0.60760(11) 1.03460(19) 0.0491(6) Uani 1 1 d . . .
C22 C 0.18448(13) 0.63096(12) 1.1032(2) 0.0637(7) Uani 1 1 d . . .
H22 H 0.2202 0.6373 1.0935 0.076 Uiso 1 1 calc R . .
C23 C 0.17051(16) 0.64474(13) 1.1863(2) 0.0729(10) Uani 1 1 d . . .
H23 H 0.1964 0.6595 1.2338 0.087 Uiso 1 1 calc R . .
C24 C 0.11804(16) 0.63652(13) 1.1986(2) 0.0681(8) Uani 1 1 d . . .
H24 H 0.1079 0.6458 1.2541 0.082 Uiso 1 1 calc R . .
C25 C 0.08125(13) 0.61445(12) 1.1273(2) 0.0577(7) Uiso 1 1 d . . .
H25 H 0.0460 0.6096 1.1347 0.069 Uiso 1 1 calc R . .
Cl2 Cl 0.21906(3) 0.49917(3) 0.86874(5) 0.0619(2) Uani 1 1 d . . .
O1P O 0.22341(14) 0.54206(15) 0.8116(2) 0.1081(10) Uani 1 1 d . . .
O2P O 0.16415(11) 0.47089(13) 0.9055(2) 0.0921(8) Uani 1 1 d . . .
O3P O 0.25802(12) 0.52128(13) 0.94289(18) 0.0907(8) Uani 1 1 d . . .
O4P O 0.22832(12) 0.46058(14) 0.8200(2) 0.0996(10) Uani 1 1 d . . .
O1S O 0.3333 0.6667 0.9150(19) 0.235(10) Uiso 0.50 3 d SP . .
C1S C 0.3021(7) 0.6284(6) 1.0020(10) 0.158(5) Uiso 0.50 1 d P . .
O2W O 0.3333 0.6667 0.1667 0.184(9) Uiso 0.53 6 d SP . .

loop_
_atom_site_aniso_label
_atom_site_aniso_U_11
_atom_site_aniso_U_22
_atom_site_aniso_U_33
_atom_site_aniso_U_23
_atom_site_aniso_U_13
_atom_site_aniso_U_12
Cu 0.03736(18) 0.04349(19) 0.04482(19) -0.00226(11) 0.00126(11) 0.02051(13)
Cl1 0.0470(3) 0.0580(4) 0.0593(4) 0.0024(3) 0.0101(3) 0.0307(3)
N1 0.0382(10) 0.0416(10) 0.0479(11) -0.0012(8) -0.0013(8) 0.0180(9)
C1 0.0417(12) 0.0496(14) 0.0534(14) -0.0063(11) 0.0056(10) 0.0229(11)
C2 0.0446(13) 0.0386(12) 0.0474(13) 0.0006(10) 0.0034(10) 0.0171(10)
C3 0.0622(17) 0.0558(16) 0.0472(14) -0.0044(12) 0.0027(12) 0.0245(13)
C4 0.071(2) 0.0661(19) 0.0504(15) -0.0056(13) -0.0127(14) 0.0241(16)
C5 0.0533(16) 0.0624(17) 0.0644(17) -0.0031(14) -0.0172(13) 0.0237(14)
C6 0.0429(13) 0.0549(15) 0.0629(16) 0.0002(12) -0.0022(12) 0.0232(12)
N2 0.0359(10) 0.0432(11) 0.0489(11) -0.0016(8) -0.0003(8) 0.0187(8)
C10 0.0437(13) 0.0435(13) 0.0569(15) 0.0014(11) 0.0013(11) 0.0126(11)
C11 0.0430(13) 0.0371(12) 0.0515(13) 0.0022(10) 0.0022(10) 0.0140(10)
C12 0.0637(17) 0.0619(17) 0.0505(14) 0.0003(12) 0.0076(12) 0.0331(14)
C13 0.076(2) 0.076(2) 0.0486(15) -0.0064(14) -0.0051(14) 0.0369(18)
C14 0.0657(19) 0.0657(19) 0.0694(19) -0.0032(15) -0.0126(15) 0.0324(16)
C15 0.0653(19) 0.073(2) 0.075(2) -0.0038(16) 0.0032(15) 0.0440(17)
C16 0.0653(17) 0.0600(16) 0.0528(15) -0.0033(12) 0.0086(13) 0.0329(15)
N3 0.0526(12) 0.0441(11) 0.0481(11) -0.0039(9) -0.0037(9) 0.0249(10)
C20 0.0405(13) 0.0543(15) 0.0606(15) -0.0040(12) -0.0045(11) 0.0242(12)
C21 0.0501(14) 0.0413(12) 0.0541(14) 0.0011(10) -0.0074(11) 0.0215(11)
C22 0.0587(17) 0.0538(16) 0.0693(18) -0.0020(14) -0.0180(14) 0.0211(14)
C23 0.089(3) 0.0533(17) 0.0603(18) -0.0083(14) -0.0277(17) 0.0238(17)
C24 0.095(3) 0.0517(16) 0.0514(16) -0.0087(12) -0.0081(15) 0.0315(17)
Cl2 0.0652(4) 0.0732(5) 0.0611(4) -0.0084(3) -0.0079(3) 0.0450(4)
O1P 0.114(2) 0.110(2) 0.107(2) 0.0328(18) 0.0068(18) 0.060(2)
O2P 0.0724(16) 0.109(2) 0.104(2) 0.0067(17) 0.0107(14) 0.0529(16)
O3P 0.0920(18) 0.100(2) 0.0798(16) -0.0250(14) -0.0245(14) 0.0481(16)
O4P 0.0842(18) 0.120(2) 0.115(2) -0.0581(18) -0.0215(16) 0.0667(18)

loop_
_atom_type_symbol
_atom_type_description
_atom_type_scat_dispersion_real
_atom_type_scat_dispersion_imag
_atom_type_scat_source
C C 0.0033 0.0016 'International Tables Vol C Tables 4.2.6.8 and 6.1.1.4'
H H 0.0000 0.0000 'International Tables Vol C Tables 4.2.6.8 and 6.1.1.4'
N N 0.0061 0.0033 'International Tables Vol C Tables 4.2.6.8 and 6.1.1.4'
O O 0.0106 0.0060 'International Tables Vol C Tables 4.2.6.8 and 6.1.1.4'
Cl Cl 0.1484 0.1585 'International Tables Vol C Tables 4.2.6.8 and 6.1.1.4'
Cu Cu 0.3201 1.2651 'International Tables Vol C Tables 4.2.6.8 and 6.1.1.4'

loop_
_geom_angle_atom_site_label_1
_geom_angle_atom_site_label_2
_geom_angle_atom_site_label_3
_geom_angle
_geom_angle_site_symmetry_1
_geom_angle_site_symmetry_3
_geom_angle_publ_flag
N1 Cu N3 165.69(9) . . ?
N1 Cu N2 83.12(8) . . ?
N3 Cu N2 82.57(9) . . ?
N1 Cu Cl1 97.51(6) . . ?
N3 Cu Cl1 96.71(7) . . ?
N2 Cu Cl1 174.47(6) . . ?
C6 N1 C2 119.4(2) . . ?
C6 N1 Cu 127.22(19) . . ?
C2 N1 Cu 113.35(16) . . ?
N2 C1 C2 109.8(2) . . ?
N1 C2 C3 120.9(2) . . ?
N1 C2 C1 116.2(2) . . ?
C3 C2 C1 122.9(2) . . ?
C4 C3 C2 119.0(3) . . ?
C5 C4 C3 119.9(3) . . ?
C4 C5 C6 118.7(3) . . ?
N1 C6 C5 122.1(3) . . ?
C1 N2 C20 112.8(2) . . ?
C1 N2 C10 111.9(2) . . ?
C20 N2 C10 107.6(2) . . ?
C1 N2 Cu 105.87(14) . . ?
C20 N2 Cu 104.68(15) . . ?
C10 N2 Cu 113.80(16) . . ?
C11 C10 N2 114.9(2) . . ?
C12 C11 C16 118.4(3) . . ?
C12 C11 C10 120.8(3) . . ?
C16 C11 C10 120.8(2) . . ?
C13 C12 C11 120.9(3) . . ?
C12 C13 C14 120.4(3) . . ?
C15 C14 C13 119.9(3) . . ?
C14 C15 C16 120.1(3) . . ?
C11 C16 C15 120.3(3) . . ?
C21 N3 C25 119.0(2) . . ?
C21 N3 Cu 113.02(17) . . ?
C25 N3 Cu 127.9(2) . . ?
N2 C20 C21 109.0(2) . . ?
N3 C21 C22 121.0(3) . . ?
N3 C21 C20 115.5(2) . . ?
C22 C21 C20 123.4(3) . . ?
C23 C22 C21 119.4(3) . . ?
C22 C23 C24 119.6(3) . . ?
C25 C24 C23 118.3(3) . . ?
N3 C25 C24 122.7(3) . . ?
O1P Cl2 O4P 112.5(2) . . ?
O1P Cl2 O3P 110.5(2) . . ?
O4P Cl2 O3P 108.29(17) . . ?
O1P Cl2 O2P 107.49(19) . . ?
O4P Cl2 O2P 108.58(19) . . ?
O3P Cl2 O2P 109.46(18) . . ?
C1S O1S C1S 64.6(13) 3_565 . ?
C1S O1S C1S 64.6(13) 3_565 2_665 ?
C1S O1S C1S 64.6(13) . 2_665 ?
O1S C1S C1S 57.7(7) . 2_665 ?
O1S C1S C1S 57.7(7) . 3_565 ?
C1S C1S C1S 60.000(7) 2_665 3_565 ?

loop_
_geom_bond_atom_site_label_1
_geom_bond_atom_site_label_2
_geom_bond_distance
_geom_bond_site_symmetry_2
_geom_bond_publ_flag
Cu N1 1.979(2) . ?
Cu N3 1.990(2) . ?
Cu N2 2.031(2) . ?
Cu Cl1 2.2490(7) . ?
N1 C6 1.334(3) . ?
N1 C2 1.340(3) . ?
C1 N2 1.486(3) . ?
C1 C2 1.499(4) . ?
C2 C3 1.392(4) . ?
C3 C4 1.369(4) . ?
C4 C5 1.367(5) . ?
C5 C6 1.379(4) . ?
N2 C20 1.488(3) . ?
N2 C10 1.505(3) . ?
C10 C11 1.504(4) . ?
C11 C12 1.386(4) . ?
C11 C16 1.387(4) . ?
C12 C13 1.369(4) . ?
C13 C14 1.371(5) . ?
C14 C15 1.371(5) . ?
C15 C16 1.388(4) . ?
N3 C21 1.341(4) . ?
N3 C25 1.343(4) . ?
C20 C21 1.502(4) . ?
C21 C22 1.379(4) . ?
C22 C23 1.375(5) . ?
C23 C24 1.375(5) . ?
C24 C25 1.366(4) . ?
Cl2 O1P 1.409(3) . ?
Cl2 O4P 1.415(3) . ?
Cl2 O3P 1.429(3) . ?
Cl2 O2P 1.430(3) . ?
O1S C1S 1.60(2) 3_565 ?
O1S C1S 1.60(2) . ?
O1S C1S 1.60(2) 2_665 ?
C1S C1S 1.71(3) 2_665 ?
C1S C1S 1.71(3) 3_565 ?
